data_7120823
loop_
_publ_author_name
'Wu, Di'
'Li, Yongxin'
'Ganguly, Rakesh'
'Kinjo, Rei'

_publ_section_title
;
 Snapshot of Inorganic Janovsky Complex Analogues featuring a Nucleophilic
 Boron Center
;
_journal_name_full 'Chem. Commun.'
_journal_paper_doi 10.1039/C7CC07616A
_journal_year 2017
_chemical_formula_sum 'C50 H79 B2 Li N4 O12'
_chemical_formula_weight 956.73
_space_group_crystal_system monoclinic
_space_group_IT_number 14
_space_group_name_Hall '-P 2ybc'
_space_group_name_H-M_alt 'P 1 21/c 1'
_symmetry_space_group_name_Hall '-P 2ybc'
_symmetry_space_group_name_H-M 'P 1 21/c 1'
_atom_sites_solution_hydrogens geom
_audit_update_record
;
2017-08-15 deposited with the CCDC.
2017-10-25 downloaded from the CCDC.
;
_cell_angle_alpha 90
_cell_angle_beta 108.0772(12)
_cell_angle_gamma 90
_cell_formula_units_Z 4
_cell_length_a 11.7547(3)
_cell_length_b 28.7561(8)
_cell_length_c 15.7165(4)
_cell_measurement_reflns_used 9947
_cell_measurement_temperature 100.(2)
_cell_measurement_theta_max 24.8820
_cell_measurement_theta_min 2.3759
_cell_volume 5050.3(2)
_computing_cell_refinement 'SAINT V8.37A (Bruker AXS Inc., 2015)'
_computing_data_collection 'APEX3 (Bruker AXS Inc., 2016)'
_computing_data_reduction 'SAINT V8.37A (Bruker AXS Inc., 2015)'
_computing_molecular_graphics 'XP (Bruker AXS Inc., 2016)'
_computing_publication_material 'APEX3 (Bruker AXS Inc., 2016)'
_computing_structure_refinement 'SHELXL-2014/7 (Sheldrick, 2014)'
_computing_structure_solution 'XS, VERSION 2013/1'
_diffrn_ambient_temperature 100.(2)
_diffrn_detector_area_resol_mean 7.4074
_diffrn_measured_fraction_theta_full 0.995
_diffrn_measured_fraction_theta_max 0.995
_diffrn_measurement_device_type 'Photon II CPADs detector'
_diffrn_measurement_method 'phi and omega scans'
_diffrn_radiation_monochromator 'Multilayer Mirror'
_diffrn_radiation_type MoK\a
_diffrn_radiation_wavelength 0.71073
_diffrn_reflns_av_R_equivalents 0.0562
_diffrn_reflns_av_unetI/netI 0.0364
_diffrn_reflns_limit_h_max 13
_diffrn_reflns_limit_h_min -13
_diffrn_reflns_limit_k_max 34
_diffrn_reflns_limit_k_min -34
_diffrn_reflns_limit_l_max 18
_diffrn_reflns_limit_l_min -18
_diffrn_reflns_number 48424
_diffrn_reflns_theta_full 25.06
_diffrn_reflns_theta_max 25.06
_diffrn_reflns_theta_min 2.38
_diffrn_source 'Incoatec microfocus source'
_diffrn_source_type 'Bruker D8 Quest'
_exptl_absorpt_coefficient_mu 0.088
_exptl_absorpt_correction_T_max 0.98
_exptl_absorpt_correction_T_min 0.87
_exptl_absorpt_correction_type 'Numerical Mu Calculated'
_exptl_absorpt_process_details
;
SADABS-2016/2 - Bruker AXS area detector scaling and absorption correction
;
_exptl_crystal_colour brown
_exptl_crystal_density_diffrn 1.258
_exptl_crystal_density_method 'not measured'
_exptl_crystal_description block
_exptl_crystal_F_000 2064
_exptl_crystal_size_max 0.236
_exptl_crystal_size_mid 0.186
_exptl_crystal_size_min 0.179
_refine_diff_density_max 0.503
_refine_diff_density_min -0.344
_refine_ls_extinction_method none
_refine_ls_goodness_of_fit_ref 1.191
_refine_ls_hydrogen_treatment constr
_refine_ls_matrix_type full
_refine_ls_number_parameters 903
_refine_ls_number_reflns 8908
_refine_ls_number_restraints 1644
_refine_ls_restrained_S_all 1.150
_refine_ls_R_factor_all 0.0851
_refine_ls_R_factor_gt 0.0725
_refine_ls_shift/su_max 0.001
_refine_ls_shift/su_mean 0.000
_refine_ls_structure_factor_coef Fsqd
_refine_ls_weighting_details 'w=1/[\s^2^(Fo^2^)+(0.0254P)^2^+9.0846P] where P=(Fo^2^+2Fc^2^)/3'
_refine_ls_weighting_scheme calc
_refine_ls_wR_factor_gt 0.1552
_refine_ls_wR_factor_ref 0.1614
_reflns_number_gt 7536
_reflns_number_total 8908
_reflns_threshold_expression 'I > 2\s(I)'
_cod_data_source_file c7cc07616a2.cif
_cod_data_source_block rei743m
_cod_database_code 7120823

loop_
_space_group_symop_operation_xyz
'x, y, z'
'-x, y+1/2, -z+1/2'
'-x, -y, -z'
'x, -y-1/2, z-1/2'

loop_
_atom_site_type_symbol
_atom_site_label
_atom_site_fract_x
_atom_site_fract_y
_atom_site_fract_z
_atom_site_U_iso_or_equiv
_atom_site_adp_type
_atom_site_calc_flag
_atom_site_refinement_flags_adp
_atom_site_refinement_flags_occupancy
_atom_site_refinement_flags_posn
_atom_site_occupancy
_atom_site_disorder_assembly
_atom_site_disorder_group
O O12 0.2950(4) 0.13237(14) 0.0268(4) 0.0726(14) Uani d U P D 0.816(7) A 1
C C48 0.3200(6) 0.1705(2) 0.0843(4) 0.0585(16) Uani d U P D 0.816(7) A 1
H H48A 0.3182 0.1617 0.1448 0.07 Uiso calc U P R 0.816(7) A 1
H H48B 0.2624 0.196 0.061 0.07 Uiso calc U P R 0.816(7) A 1
C C49 0.4406(5) 0.1836(2) 0.0857(4) 0.0709(17) Uani d U P D 0.816(7) A 1
H H49A 0.5014 0.1656 0.1316 0.085 Uiso calc U P R 0.816(7) A 1
H H49B 0.4545 0.2172 0.099 0.085 Uiso calc U P R 0.816(7) A 1
C C50 0.4465(8) 0.1727(4) -0.0062(6) 0.096(2) Uani d U P D 0.816(7) A 1
H H50A 0.4214 0.1997 -0.0469 0.115 Uiso calc U P R 0.816(7) A 1
H H50B 0.528 0.163 -0.0044 0.115 Uiso calc U P R 0.816(7) A 1
C C51 0.3653(6) 0.1360(2) -0.0320(5) 0.0758(18) Uani d U P D 0.816(7) A 1
H H51A 0.4093 0.1066 -0.0311 0.091 Uiso calc U P R 0.816(7) A 1
H H51B 0.3124 0.1413 -0.0939 0.091 Uiso calc U P R 0.816(7) A 1
O O12A 0.2623(17) 0.1557(9) -0.0264(15) 0.086(4) Uani d U P D 0.184(7) A 2
C C48A 0.300(3) 0.1717(13) 0.0632(18) 0.072(4) Uani d U P D 0.184(7) A 2
H H48C 0.3466 0.1478 0.105 0.086 Uiso calc U P R 0.184(7) A 2
H H48D 0.2318 0.182 0.0828 0.086 Uiso calc U P R 0.184(7) A 2
C C49A 0.376(2) 0.2112(9) 0.0540(17) 0.073(4) Uani d U P D 0.184(7) A 2
H H49C 0.4226 0.2244 0.1127 0.087 Uiso calc U P R 0.184(7) A 2
H H49D 0.3292 0.2361 0.0151 0.087 Uiso calc U P R 0.184(7) A 2
C C50A 0.454(2) 0.1845(14) 0.010(2) 0.078(4) Uani d U P D 0.184(7) A 2
H H50C 0.5082 0.2049 -0.0107 0.093 Uiso calc U P R 0.184(7) A 2
H H50D 0.5003 0.1593 0.0479 0.093 Uiso calc U P R 0.184(7) A 2
C C51A 0.353(2) 0.1669(13) -0.0650(17) 0.089(5) Uani d U P D 0.184(7) A 2
H H51C 0.325 0.1909 -0.1119 0.107 Uiso calc U P R 0.184(7) A 2
H H51D 0.3772 0.1389 -0.092 0.107 Uiso calc U P R 0.184(7) A 2
O O11 0.3238(4) 0.13091(13) 0.4826(3) 0.0470(11) Uani d U P D 0.633(3) B 1
C C44 0.3180(6) 0.1709(2) 0.4288(5) 0.0429(15) Uani d U P D 0.633(3) B 1
H H44A 0.2799 0.1631 0.3649 0.051 Uiso calc U P R 0.633(3) B 1
H H44B 0.3995 0.1829 0.4364 0.051 Uiso calc U P R 0.633(3) B 1
C C45 0.2461(8) 0.2065(3) 0.4577(7) 0.064(2) Uani d U P D 0.633(3) B 1
H H45A 0.2051 0.2278 0.4082 0.077 Uiso calc U P R 0.633(3) B 1
H H45B 0.2957 0.2248 0.5092 0.077 Uiso calc U P R 0.633(3) B 1
C C46 0.1567(7) 0.1749(3) 0.4843(7) 0.0732(19) Uani d U P D 0.633(3) B 1
H H46A 0.1344 0.1884 0.5348 0.088 Uiso calc U P R 0.633(3) B 1
H H46B 0.0833 0.1701 0.4331 0.088 Uiso calc U P R 0.633(3) B 1
C C47 0.2220(7) 0.1311(2) 0.5105(7) 0.0610(17) Uani d U P D 0.633(3) B 1
H H47A 0.2457 0.1275 0.5763 0.073 Uiso calc U P R 0.633(3) B 1
H H47B 0.1696 0.1047 0.4829 0.073 Uiso calc U P R 0.633(3) B 1
O O11A 0.280(2) 0.1987(8) 0.4559(14) 0.072(3) Uani d U P D 0.187(3) C 2
C C44A 0.180(2) 0.1719(7) 0.4030(13) 0.065(4) Uani d U P D 0.187(3) C 2
H H44C 0.1893 0.1638 0.3442 0.078 Uiso calc U P R 0.187(3) C 2
H H44D 0.1039 0.1888 0.3935 0.078 Uiso calc U P R 0.187(3) C 2
C C45A 0.186(2) 0.1302(6) 0.4586(14) 0.059(4) Uani d U P D 0.187(3) C 2
H H45C 0.2545 0.11 0.4586 0.07 Uiso calc U P R 0.187(3) C 2
H H45D 0.1112 0.1121 0.4389 0.07 Uiso calc U P R 0.187(3) C 2
C C46A 0.205(3) 0.1526(8) 0.5493(13) 0.065(4) Uani d U P D 0.187(3) C 2
H H46C 0.1276 0.157 0.5612 0.078 Uiso calc U P R 0.187(3) C 2
H H46D 0.2583 0.1335 0.5978 0.078 Uiso calc U P R 0.187(3) C 2
C C47A 0.260(2) 0.1971(6) 0.5419(13) 0.061(3) Uani d U P D 0.187(3) C 2
H H47C 0.2063 0.2229 0.5469 0.073 Uiso calc U P R 0.187(3) C 2
H H47D 0.3365 0.2004 0.5905 0.073 Uiso calc U P R 0.187(3) C 2
O O11B 0.3520(14) 0.1701(6) 0.5463(11) 0.071(3) Uani d U P D 0.180(3) D 3
C C44B 0.2519(18) 0.1833(9) 0.5716(16) 0.069(4) Uani d U P D 0.180(3) D 3
H H44E 0.2315 0.2164 0.5573 0.083 Uiso calc U P R 0.180(3) D 3
H H44F 0.2662 0.1782 0.6364 0.083 Uiso calc U P R 0.180(3) D 3
C C45B 0.1580(19) 0.1528(9) 0.5180(16) 0.064(4) Uani d U P D 0.180(3) D 3
H H45E 0.0777 0.1624 0.5194 0.076 Uiso calc U P R 0.180(3) D 3
H H45F 0.1723 0.1199 0.5369 0.076 Uiso calc U P R 0.180(3) D 3
C C46B 0.174(2) 0.1614(10) 0.4261(14) 0.066(3) Uani d U P D 0.180(3) D 3
H H46E 0.1367 0.1366 0.3827 0.079 Uiso calc U P R 0.180(3) D 3
H H46F 0.1428 0.1921 0.4013 0.079 Uiso calc U P R 0.180(3) D 3
C C47B 0.307(2) 0.1597(13) 0.4517(14) 0.064(3) Uani d U P D 0.180(3) D 3
H H47E 0.3333 0.1284 0.4396 0.077 Uiso calc U P R 0.180(3) D 3
H H47F 0.3362 0.1828 0.4169 0.077 Uiso calc U P R 0.180(3) D 3
B B1 0.8015(6) 0.3074(2) 0.2602(5) 0.0222(15) Uani d U P D 0.624(3) E 1
C C11 0.6839(7) 0.2793(2) 0.2690(4) 0.0255(13) Uani d U P D 0.624(3) E 1
C C12 0.6801(6) 0.23354(18) 0.2966(3) 0.0335(12) Uani d U P D 0.624(3) E 1
H H12 0.748 0.2141 0.3049 0.04 Uiso calc U P R 0.624(3) E 1
C C13 0.5772(6) 0.2158(2) 0.3124(4) 0.0411(15) Uani d U P D 0.624(3) E 1
H H13 0.5776 0.1847 0.3327 0.049 Uiso calc U P R 0.624(3) E 1
C C14 0.4770(6) 0.2420(2) 0.2993(4) 0.0441(14) Uani d U P D 0.624(3) E 1
H H14 0.4075 0.2292 0.3089 0.053 Uiso calc U P R 0.624(3) E 1
C C15 0.4780(5) 0.2872(2) 0.2721(4) 0.0404(13) Uani d U P D 0.624(3) E 1
H H15 0.409 0.3062 0.2624 0.048 Uiso calc U P R 0.624(3) E 1
C C16 0.5808(10) 0.3048(3) 0.2589(9) 0.0314(19) Uani d U P D 0.624(3) E 1
H H16 0.5806 0.3365 0.2418 0.038 Uiso calc U P R 0.624(3) E 1
C C17 0.9061(5) 0.27402(18) 0.2466(3) 0.0265(11) Uani d U P D 0.624(3) E 1
C C18 1.0102(6) 0.2161(2) 0.2205(4) 0.0439(14) Uani d U P D 0.624(3) E 1
H H18 1.0322 0.1857 0.2083 0.053 Uiso calc U P R 0.624(3) E 1
C C19 1.0818(6) 0.2533(2) 0.2324(4) 0.0420(14) Uani d U P D 0.624(3) E 1
H H19 1.1615 0.2541 0.23 0.05 Uiso calc U P R 0.624(3) E 1
C C20 1.0603(8) 0.3381(2) 0.2634(7) 0.0341(17) Uani d U P D 0.624(3) E 1
H H20A 0.9928 0.3595 0.2414 0.051 Uiso calc U P R 0.624(3) E 1
H H20B 1.1182 0.3435 0.231 0.051 Uiso calc U P R 0.624(3) E 1
H H20C 1.0991 0.3433 0.3275 0.051 Uiso calc U P R 0.624(3) E 1
N N1 0.759(2) 0.3420(3) 0.1796(5) 0.019(3) Uani d U P D 0.624(3) E 1
N N2 0.8531(15) 0.3383(2) 0.3468(5) 0.018(2) Uani d U P D 0.624(3) E 1
N N3 0.9000(4) 0.22802(14) 0.2284(3) 0.0341(11) Uani d U P D 0.624(3) E 1
N N4 1.0170(5) 0.2901(2) 0.2488(4) 0.0305(13) Uani d U P D 0.624(3) E 1
B B1A 0.8414(9) 0.3070(4) 0.2629(8) 0.020(2) Uani d U P D 0.376(3) E 2
C C11A 0.9667(10) 0.2888(4) 0.2479(7) 0.024(2) Uani d U P D 0.376(3) E 2
C C12A 0.9873(9) 0.2437(3) 0.2214(5) 0.0310(18) Uani d U P D 0.376(3) E 2
H H12A 0.9278 0.2203 0.2137 0.037 Uiso calc U P R 0.376(3) E 2
C C13A 1.0940(9) 0.2336(4) 0.2066(6) 0.036(2) Uani d U P D 0.376(3) E 2
H H13A 1.1088 0.2026 0.192 0.043 Uiso calc U P R 0.376(3) E 2
C C14A 1.1813(9) 0.2674(3) 0.2125(6) 0.044(2) Uani d U P D 0.376(3) E 2
H H14A 1.2528 0.2599 0.1994 0.053 Uiso calc U P R 0.376(3) E 2
C C15A 1.1617(8) 0.3120(3) 0.2377(6) 0.042(2) Uani d U P D 0.376(3) E 2
H H15A 1.2195 0.3358 0.2426 0.051 Uiso calc U P R 0.376(3) E 2
C C16A 1.0564(12) 0.3211(5) 0.2555(10) 0.031(3) Uani d U P D 0.376(3) E 2
H H16A 1.0446 0.3516 0.2743 0.037 Uiso calc U P R 0.376(3) E 2
C C17A 0.7532(8) 0.2658(3) 0.2751(5) 0.0242(16) Uani d U P D 0.376(3) E 2
C C18A 0.6784(8) 0.1990(3) 0.2970(6) 0.0377(19) Uani d U P D 0.376(3) E 2
H H18A 0.6714 0.1668 0.3073 0.045 Uiso calc U P R 0.376(3) E 2
C C19A 0.5926(11) 0.2301(3) 0.2903(8) 0.036(2) Uani d U P D 0.376(3) E 2
H H19A 0.5147 0.2244 0.294 0.044 Uiso calc U P R 0.376(3) E 2
C C20A 0.5760(18) 0.3166(5) 0.2657(18) 0.036(4) Uani d U P D 0.376(3) E 2
H H20D 0.633 0.342 0.2879 0.053 Uiso calc U P R 0.376(3) E 2
H H20E 0.5188 0.3157 0.2997 0.053 Uiso calc U P R 0.376(3) E 2
H H20F 0.5329 0.3216 0.2022 0.053 Uiso calc U P R 0.376(3) E 2
N N1A 0.775(4) 0.3409(4) 0.1828(8) 0.019(4) Uani d U P D 0.376(3) E 2
N N2A 0.875(3) 0.3391(4) 0.3482(7) 0.017(4) Uani d U P D 0.376(3) E 2
N N3A 0.7790(6) 0.2200(2) 0.2870(5) 0.0315(16) Uani d U P D 0.376(3) E 2
N N4A 0.6400(8) 0.2729(3) 0.2767(6) 0.0263(19) Uani d U P D 0.376(3) E 2
B B2 0.8038(3) 0.41712(11) 0.2709(2) 0.0209(7) Uani d . . . 1.0 . .
C C1 0.7598(3) 0.38826(9) 0.18737(18) 0.0212(6) Uani d . . D 1.0 . .
C C2 0.6545(3) 0.36990(10) 0.0439(2) 0.0283(7) Uani d . . . 1.0 . .
H H2A 0.6588 0.3759 -0.017 0.034 Uiso calc U . R 1.0 . .
H H2B 0.5697 0.3656 0.0406 0.034 Uiso calc U . R 1.0 . .
C C3 0.7281(3) 0.32758(10) 0.08474(18) 0.0252(6) Uani d . . D 1.0 . .
C C4 0.8367(3) 0.32333(11) 0.0510(2) 0.0307(7) Uani d . . . 1.0 . .
H H4A 0.8841 0.352 0.0649 0.046 Uiso calc U . R 1.0 . .
H H4B 0.8094 0.3184 -0.0139 0.046 Uiso calc U . R 1.0 . .
H H4C 0.8861 0.2969 0.0805 0.046 Uiso calc U . R 1.0 . .
C C5 0.6533(3) 0.28338(10) 0.0653(2) 0.0316(7) Uani d . . . 1.0 . .
H H5A 0.7009 0.2573 0.098 0.047 Uiso calc U . R 1.0 . .
H H5B 0.6286 0.2769 0.001 0.047 Uiso calc U . R 1.0 . .
H H5C 0.5821 0.2875 0.0845 0.047 Uiso calc U . R 1.0 . .
C C6 0.8555(3) 0.38536(9) 0.34890(18) 0.0210(6) Uani d . . D 1.0 . .
C C7 0.9706(3) 0.36312(10) 0.48751(19) 0.0263(7) Uani d . . . 1.0 . .
H H7A 0.9696 0.3652 0.5502 0.032 Uiso calc U . R 1.0 . .
H H7B 1.0547 0.3621 0.4873 0.032 Uiso calc U . R 1.0 . .
C C8 0.9015(3) 0.32061(10) 0.44074(19) 0.0290(7) Uani d . . D 1.0 . .
C C9 0.9827(4) 0.27823(11) 0.4539(2) 0.0418(9) Uani d . . . 1.0 . .
H H9A 0.9378 0.252 0.4197 0.063 Uiso calc U . R 1.0 . .
H H9B 1.0116 0.2701 0.5176 0.063 Uiso calc U . R 1.0 . .
H H9C 1.0511 0.2853 0.4329 0.063 Uiso calc U . R 1.0 . .
C C10 0.7951(3) 0.31146(12) 0.4750(2) 0.0389(9) Uani d . . . 1.0 . .
H H10A 0.7451 0.3394 0.4666 0.058 Uiso calc U . R 1.0 . .
H H10B 0.8244 0.3036 0.5388 0.058 Uiso calc U . R 1.0 . .
H H10C 0.7477 0.2855 0.4416 0.058 Uiso calc U . R 1.0 . .
C C22 0.8090(2) 0.47169(9) 0.27440(19) 0.0208(6) Uani d . . . 1.0 . .
C C23 0.7818(2) 0.49970(10) 0.1972(2) 0.0235(6) Uani d . . . 1.0 . .
H H23 0.7515 0.4852 0.1403 0.028 Uiso calc U . R 1.0 . .
C C24 0.7977(3) 0.54789(10) 0.2008(2) 0.0284(7) Uani d . . . 1.0 . .
H H24 0.7781 0.5654 0.147 0.034 Uiso calc U . R 1.0 . .
C C25 0.8419(3) 0.57031(10) 0.2829(2) 0.0304(7) Uani d . . . 1.0 . .
H H25 0.8551 0.6029 0.2856 0.037 Uiso calc U . R 1.0 . .
C C26 0.8664(3) 0.54416(10) 0.3607(2) 0.0275(7) Uani d . . . 1.0 . .
H H26 0.895 0.5591 0.4172 0.033 Uiso calc U . R 1.0 . .
C C27 0.8496(3) 0.49646(10) 0.3568(2) 0.0242(6) Uani d . . . 1.0 . .
H H27 0.8658 0.4796 0.4113 0.029 Uiso calc U . R 1.0 . .
C C28 0.1971(3) 0.56995(12) 0.3749(2) 0.0352(8) Uani d . . . 1.0 . .
H H28A 0.2077 0.5798 0.4373 0.042 Uiso calc U . R 1.0 . .
H H28B 0.1108 0.5648 0.3443 0.042 Uiso calc U . R 1.0 . .
C C29 0.2448(3) 0.60618(12) 0.3272(2) 0.0368(8) Uani d . . . 1.0 . .
H H29A 0.1999 0.6355 0.3251 0.044 Uiso calc U . R 1.0 . .
H H29B 0.3299 0.6122 0.3604 0.044 Uiso calc U . R 1.0 . .
C C30 0.1194(3) 0.60070(11) 0.1748(2) 0.0339(7) Uani d . . . 1.0 . .
H H30A 0.1106 0.6342 0.1597 0.041 Uiso calc U . R 1.0 . .
H H30B 0.0551 0.5915 0.1997 0.041 Uiso calc U . R 1.0 . .
C C31 0.1127(3) 0.57233(11) 0.0928(2) 0.0322(7) Uani d . . . 1.0 . .
H H31A 0.0329 0.5765 0.048 0.039 Uiso calc U . R 1.0 . .
H H31B 0.1735 0.5837 0.0662 0.039 Uiso calc U . R 1.0 . .
C C32 0.0308(3) 0.50083(12) 0.1244(2) 0.0307(7) Uani d . . . 1.0 . .
H H32A -0.0317 0.497 0.0658 0.037 Uiso calc U . R 1.0 . .
H H32B -0.0032 0.5191 0.1641 0.037 Uiso calc U . R 1.0 . .
C C33 0.0717(3) 0.45420(11) 0.1650(2) 0.0301(7) Uani d . . . 1.0 . .
H H33A 0.0026 0.437 0.1727 0.036 Uiso calc U . R 1.0 . .
H H33B 0.104 0.436 0.1242 0.036 Uiso calc U . R 1.0 . .
C C34 0.1120(3) 0.46870(12) 0.3206(2) 0.0321(7) Uani d . . . 1.0 . .
H H34A 0.0785 0.44 0.3381 0.039 Uiso calc U . R 1.0 . .
H H34B 0.047 0.492 0.3006 0.039 Uiso calc U . R 1.0 . .
C C35 0.2112(3) 0.48720(12) 0.3981(2) 0.0314(7) Uani d . . . 1.0 . .
H H35A 0.1795 0.4946 0.448 0.038 Uiso calc U . R 1.0 . .
H H35B 0.2736 0.4631 0.4191 0.038 Uiso calc U . R 1.0 . .
C C36 0.5404(3) 0.52431(12) 0.3982(2) 0.0336(7) Uani d . . . 1.0 . .
H H36A 0.4954 0.5268 0.4419 0.04 Uiso calc U . R 1.0 . .
H H36B 0.6205 0.5382 0.4256 0.04 Uiso calc U . R 1.0 . .
C C37 0.5537(3) 0.47421(13) 0.3777(2) 0.0368(8) Uani d . . . 1.0 . .
H H37A 0.6047 0.471 0.3384 0.044 Uiso calc U . R 1.0 . .
H H37B 0.5908 0.4566 0.4335 0.044 Uiso calc U . R 1.0 . .
C C38 0.4351(4) 0.41670(12) 0.2804(2) 0.0411(9) Uani d . . . 1.0 . .
H H38A 0.359 0.3997 0.2714 0.049 Uiso calc U . R 1.0 . .
H H38B 0.5016 0.3959 0.3125 0.049 Uiso calc U . R 1.0 . .
C C39 0.4476(3) 0.42939(12) 0.1911(2) 0.0390(8) Uani d . . . 1.0 . .
H H39A 0.5236 0.4463 0.1989 0.047 Uiso calc U . R 1.0 . .
H H39B 0.447 0.4011 0.1551 0.047 Uiso calc U . R 1.0 . .
C C40 0.3530(3) 0.47782(11) 0.0653(2) 0.0317(7) Uani d . . . 1.0 . .
H H40A 0.2717 0.4872 0.0284 0.038 Uiso calc U . R 1.0 . .
H H40B 0.3823 0.454 0.0317 0.038 Uiso calc U . R 1.0 . .
C C41 0.4342(3) 0.51911(11) 0.0814(2) 0.0301(7) Uani d . . . 1.0 . .
H H41A 0.5172 0.5098 0.1147 0.036 Uiso calc U . R 1.0 . .
H H41B 0.4338 0.5332 0.0239 0.036 Uiso calc U . R 1.0 . .
C C42 0.4794(3) 0.58362(11) 0.1829(2) 0.0311(7) Uani d . . . 1.0 . .
H H42A 0.4391 0.6117 0.196 0.037 Uiso calc U . R 1.0 . .
H H42B 0.5308 0.5932 0.1467 0.037 Uiso calc U . R 1.0 . .
C C43 0.5557(3) 0.56273(11) 0.2690(2) 0.0286(7) Uani d . . . 1.0 . .
H H43A 0.5991 0.5353 0.257 0.034 Uiso calc U . R 1.0 . .
H H43B 0.6151 0.5857 0.3033 0.034 Uiso calc U . R 1.0 . .
Li Li1 0.3061(4) 0.51467(16) 0.2404(3) 0.0182(9) Uani d . . . 1.0 . .
O O1 0.70809(19) 0.40756(7) 0.10380(13) 0.0265(5) Uani d . . . 1.0 . .
O O2 0.90743(18) 0.40164(6) 0.43527(13) 0.0243(4) Uani d . . . 1.0 . .
O O3 0.26319(18) 0.52810(8) 0.37399(14) 0.0312(5) Uani d . . . 1.0 . .
O O4 0.23435(18) 0.59169(8) 0.23805(14) 0.0317(5) Uani d . . . 1.0 . .
O O5 0.13241(18) 0.52410(7) 0.11326(14) 0.0280(5) Uani d . . . 1.0 . .
O O6 0.16212(18) 0.45902(8) 0.25009(13) 0.0292(5) Uani d . . . 1.0 . .
O O7 0.47804(18) 0.54952(7) 0.31813(13) 0.0283(5) Uani d . . . 1.0 . .
O O8 0.4363(2) 0.45726(8) 0.33380(15) 0.0341(5) Uani d . . . 1.0 . .
O O9 0.34782(19) 0.45834(7) 0.14815(14) 0.0313(5) Uani d . . . 1.0 . .
O O10 0.39084(18) 0.55140(7) 0.13243(13) 0.0283(5) Uani d . . . 1.0 . .

loop_
_atom_site_aniso_label
_atom_site_aniso_U_11
_atom_site_aniso_U_22
_atom_site_aniso_U_33
_atom_site_aniso_U_12
_atom_site_aniso_U_13
_atom_site_aniso_U_23
O12 0.064(3) 0.051(2) 0.113(4) -0.0157(19) 0.043(2) -0.014(2)
C48 0.065(4) 0.047(3) 0.069(3) 0.011(3) 0.028(3) 0.011(3)
C49 0.059(3) 0.089(4) 0.061(3) -0.010(3) 0.012(3) -0.015(3)
C50 0.094(4) 0.130(6) 0.075(4) -0.043(4) 0.043(4) -0.020(4)
C51 0.091(4) 0.065(4) 0.083(4) -0.016(3) 0.043(3) -0.023(3)
O12A 0.069(7) 0.111(8) 0.083(7) -0.018(6) 0.032(6) -0.009(6)
C48A 0.061(8) 0.079(8) 0.081(7) -0.005(7) 0.030(6) 0.000(6)
C49A 0.068(7) 0.082(7) 0.072(7) -0.011(6) 0.028(6) 0.001(6)
C50A 0.073(7) 0.087(9) 0.080(8) -0.015(6) 0.034(6) -0.007(7)
C51A 0.078(8) 0.114(10) 0.083(7) -0.019(8) 0.036(6) -0.016(7)
O11 0.050(2) 0.026(2) 0.071(3) 0.0090(17) 0.027(2) 0.0152(19)
C44 0.052(3) 0.025(3) 0.053(3) 0.011(2) 0.018(3) 0.017(2)
C45 0.070(4) 0.039(3) 0.084(4) 0.020(3) 0.023(4) 0.006(3)
C46 0.060(4) 0.055(4) 0.109(5) 0.018(3) 0.032(3) 0.019(4)
C47 0.058(4) 0.040(3) 0.093(5) 0.010(3) 0.036(3) 0.021(3)
O11A 0.078(6) 0.054(6) 0.082(6) -0.002(5) 0.020(5) 0.021(5)
C44A 0.075(6) 0.042(6) 0.075(6) 0.001(5) 0.020(5) 0.025(5)
C45A 0.069(7) 0.033(5) 0.073(6) 0.004(5) 0.021(6) 0.021(5)
C46A 0.074(7) 0.043(6) 0.079(6) 0.002(6) 0.025(5) 0.018(5)
C47A 0.068(6) 0.038(6) 0.075(6) 0.006(5) 0.019(5) 0.023(5)
O11B 0.068(5) 0.064(6) 0.079(5) 0.001(5) 0.019(5) 0.013(5)
C44B 0.069(6) 0.054(7) 0.086(6) -0.003(6) 0.027(5) 0.008(6)
C45B 0.064(6) 0.042(7) 0.083(6) 0.004(6) 0.022(5) 0.021(6)
C46B 0.069(5) 0.046(6) 0.081(6) 0.004(5) 0.020(5) 0.016(5)
C47B 0.069(5) 0.045(7) 0.078(6) 0.006(5) 0.023(5) 0.015(5)
B1 0.035(3) 0.015(2) 0.016(3) 0.002(2) 0.007(3) -0.002(2)
C11 0.041(3) 0.018(2) 0.017(2) -0.004(2) 0.010(3) -0.0005(19)
C12 0.052(3) 0.022(3) 0.021(2) -0.008(2) 0.003(2) -0.0011(19)
C13 0.068(4) 0.027(3) 0.026(3) -0.022(3) 0.011(3) -0.001(2)
C14 0.059(3) 0.041(3) 0.036(3) -0.021(2) 0.019(3) -0.005(2)
C15 0.047(3) 0.040(3) 0.040(3) -0.010(2) 0.022(2) -0.004(2)
C16 0.043(3) 0.024(4) 0.029(3) -0.005(3) 0.014(3) 0.004(4)
C17 0.036(3) 0.025(2) 0.016(2) 0.012(2) 0.005(2) 0.0029(18)
C18 0.053(3) 0.039(3) 0.033(3) 0.027(3) 0.003(2) -0.005(2)
C19 0.050(3) 0.045(3) 0.028(3) 0.027(3) 0.008(2) -0.005(2)
C20 0.034(3) 0.035(4) 0.038(4) 0.004(3) 0.017(3) 0.001(3)
N1 0.028(6) 0.015(3) 0.016(3) 0.003(2) 0.008(2) 0.001(3)
N2 0.025(6) 0.016(3) 0.015(3) -0.001(2) 0.008(2) -0.002(2)
N3 0.046(3) 0.025(2) 0.023(2) 0.0166(18) -0.0006(19) -0.0033(16)
N4 0.037(3) 0.030(3) 0.024(2) 0.012(2) 0.009(2) 0.0012(18)
B1A 0.030(4) 0.015(4) 0.016(4) -0.002(3) 0.007(3) -0.002(3)
C11A 0.030(4) 0.022(4) 0.018(4) 0.008(3) 0.007(4) 0.002(3)
C12A 0.042(4) 0.027(4) 0.020(4) 0.017(3) 0.005(3) -0.002(3)
C13A 0.047(4) 0.036(4) 0.026(4) 0.020(3) 0.012(3) -0.003(4)
C14A 0.048(5) 0.049(4) 0.038(5) 0.012(3) 0.017(4) -0.004(4)
C15A 0.040(4) 0.047(4) 0.045(5) 0.002(3) 0.019(4) -0.006(4)
C16A 0.033(4) 0.035(6) 0.027(5) 0.003(4) 0.010(3) -0.005(5)
C17A 0.035(4) 0.019(3) 0.017(3) -0.005(3) 0.006(3) -0.003(2)
C18A 0.048(4) 0.019(4) 0.041(5) -0.013(3) 0.005(3) -0.002(3)
C19A 0.053(4) 0.025(4) 0.033(5) -0.013(3) 0.015(4) 0.001(3)
C20A 0.037(6) 0.022(6) 0.057(10) 0.004(4) 0.027(6) 0.009(5)
N1A 0.026(8) 0.017(5) 0.015(5) -0.002(4) 0.008(4) -0.005(4)
N2A 0.026(9) 0.013(5) 0.014(4) -0.005(3) 0.007(3) 0.000(3)
N3A 0.044(4) 0.015(3) 0.032(4) -0.008(2) 0.005(3) -0.001(2)
N4A 0.037(4) 0.021(3) 0.023(4) -0.006(3) 0.012(3) -0.002(3)
B2 0.0232(16) 0.0185(16) 0.0228(16) 0.0001(13) 0.0100(14) -0.0016(13)
C1 0.0247(15) 0.0186(14) 0.0215(14) 0.0000(11) 0.0087(12) 0.0028(11)
C2 0.0338(17) 0.0230(16) 0.0247(15) 0.0025(13) 0.0039(13) -0.0040(12)
C3 0.0377(18) 0.0209(15) 0.0170(14) 0.0002(13) 0.0087(13) -0.0015(11)
C4 0.0410(19) 0.0315(17) 0.0202(15) 0.0070(14) 0.0105(14) -0.0005(13)
C5 0.048(2) 0.0241(16) 0.0218(15) -0.0042(14) 0.0095(14) -0.0047(12)
C6 0.0265(15) 0.0178(14) 0.0217(14) -0.0036(11) 0.0119(12) -0.0046(11)
C7 0.0350(17) 0.0222(15) 0.0193(14) 0.0029(13) 0.0048(13) -0.0004(12)
C8 0.049(2) 0.0198(15) 0.0180(14) -0.0019(14) 0.0106(14) 0.0008(12)
C9 0.077(3) 0.0212(16) 0.0209(16) 0.0095(17) 0.0065(17) 0.0026(13)
C10 0.057(2) 0.043(2) 0.0175(15) -0.0210(17) 0.0120(15) -0.0026(14)
C22 0.0184(14) 0.0190(14) 0.0282(15) 0.0006(11) 0.0117(12) -0.0005(12)
C23 0.0203(15) 0.0201(14) 0.0317(16) 0.0004(11) 0.0106(13) 0.0005(12)
C24 0.0263(16) 0.0215(15) 0.0429(18) 0.0029(12) 0.0189(14) 0.0056(13)
C25 0.0273(17) 0.0161(15) 0.052(2) -0.0032(12) 0.0177(15) -0.0023(14)
C26 0.0257(16) 0.0201(15) 0.0388(17) -0.0036(12) 0.0133(14) -0.0081(13)
C27 0.0253(16) 0.0186(14) 0.0307(16) -0.0011(12) 0.0117(13) -0.0041(12)
C28 0.0274(17) 0.046(2) 0.0342(18) 0.0052(15) 0.0121(14) -0.0149(15)
C29 0.0308(18) 0.0389(19) 0.0402(19) 0.0001(15) 0.0104(15) -0.0192(15)
C30 0.0252(16) 0.0306(17) 0.0419(19) 0.0073(13) 0.0047(14) -0.0008(14)
C31 0.0265(17) 0.0357(18) 0.0327(17) 0.0048(14) 0.0069(14) 0.0087(14)
C32 0.0223(16) 0.0447(19) 0.0252(16) -0.0044(14) 0.0077(13) -0.0037(14)
C33 0.0296(17) 0.0354(18) 0.0246(15) -0.0092(14) 0.0075(13) -0.0090(13)
C34 0.0285(17) 0.046(2) 0.0251(16) -0.0071(14) 0.0136(14) -0.0050(14)
C35 0.0275(17) 0.047(2) 0.0204(15) -0.0008(14) 0.0089(13) -0.0011(14)
C36 0.0249(16) 0.052(2) 0.0213(15) 0.0035(15) 0.0027(13) 0.0035(14)
C37 0.0267(17) 0.053(2) 0.0316(17) 0.0077(15) 0.0108(14) 0.0128(16)
C38 0.055(2) 0.0302(18) 0.043(2) 0.0115(16) 0.0234(18) 0.0075(15)
C39 0.046(2) 0.0330(19) 0.042(2) 0.0183(16) 0.0206(17) 0.0049(15)
C40 0.0342(18) 0.0387(18) 0.0251(16) 0.0045(14) 0.0136(14) -0.0006(14)
C41 0.0326(17) 0.0366(18) 0.0250(15) 0.0085(14) 0.0147(14) 0.0031(13)
C42 0.0325(17) 0.0271(16) 0.0370(18) 0.0006(13) 0.0156(15) 0.0061(14)
C43 0.0273(16) 0.0305(17) 0.0297(16) -0.0016(13) 0.0111(13) -0.0002(13)
Li1 0.015(2) 0.022(2) 0.018(2) -0.0015(18) 0.0056(18) -0.0033(18)
O1 0.0346(12) 0.0193(10) 0.0215(10) 0.0024(9) 0.0028(9) 0.0004(8)
O2 0.0337(12) 0.0167(10) 0.0209(10) -0.0008(8) 0.0061(9) -0.0040(8)
O3 0.0234(11) 0.0373(13) 0.0341(12) -0.0009(9) 0.0107(9) -0.0075(10)
O4 0.0240(11) 0.0363(13) 0.0330(12) 0.0032(9) 0.0062(9) -0.0084(10)
O5 0.0232(11) 0.0313(12) 0.0309(11) -0.0008(9) 0.0106(9) -0.0006(9)
O6 0.0257(11) 0.0412(13) 0.0215(10) -0.0008(9) 0.0085(9) -0.0038(9)
O7 0.0228(11) 0.0375(12) 0.0255(11) 0.0053(9) 0.0088(9) 0.0020(9)
O8 0.0330(12) 0.0388(13) 0.0340(12) 0.0054(10) 0.0155(10) 0.0020(10)
O9 0.0353(12) 0.0312(12) 0.0323(12) 0.0089(10) 0.0178(10) 0.0069(9)
O10 0.0267(11) 0.0324(12) 0.0269(11) 0.0044(9) 0.0100(9) 0.0001(9)

loop_
_atom_type_symbol
_atom_type_description
_atom_type_scat_dispersion_real
_atom_type_scat_dispersion_imag
_atom_type_scat_source
C C 0.0033 0.0016 'International Tables Vol C Tables 4.2.6.8 and 6.1.1.4'
H H 0.0000 0.0000 'International Tables Vol C Tables 4.2.6.8 and 6.1.1.4'
B B 0.0013 0.0007 'International Tables Vol C Tables 4.2.6.8 and 6.1.1.4'
Li Li -0.0003 0.0001 'International Tables Vol C Tables 4.2.6.8 and 6.1.1.4'
N N 0.0061 0.0033 'International Tables Vol C Tables 4.2.6.8 and 6.1.1.4'
O O 0.0106 0.0060 'International Tables Vol C Tables 4.2.6.8 and 6.1.1.4'

loop_
_geom_angle_atom_site_label_1
_geom_angle_atom_site_label_2
_geom_angle_atom_site_label_3
_geom_angle
C48 O12 C51 108.4(4)
O12 C48 C49 102.9(5)
C48 C49 C50 105.4(5)
C51 C50 C49 101.9(6)
C50 C51 O12 110.5(5)
C48A O12A C51A 107.8(14)
O12A C48A C49A 99.5(15)
C48A C49A C50A 97.1(16)
C51A C50A C49A 95.0(15)
O12A C51A C50A 105.3(14)
C47 O11 C44 107.3(5)
O11 C44 C45 107.6(6)
C44 C45 C46 100.2(6)
C47 C46 C45 104.0(6)
O11 C47 C46 109.9(6)
C44A O11A C47A 100.6(14)
O11A C44A C45A 102.3(14)
C44A C45A C46A 100.3(13)
C47A C46A C45A 103.6(12)
O11A C47A C46A 108.1(13)
C44B O11B C47B 105.8(14)
O11B C44B C45B 102.9(14)
C44B C45B C46B 98.8(14)
C47B C46B C45B 99.7(13)
O11B C47B C46B 107.1(13)
N1 B1 N2 106.2(5)
N1 B1 C17 109.6(9)
N2 B1 C17 110.0(7)
N1 B1 C11 108.3(10)
N2 B1 C11 108.1(8)
C17 B1 C11 114.4(5)
C16 C11 C12 115.2(7)
C16 C11 B1 117.4(7)
C12 C11 B1 126.9(6)
C11 C12 C13 120.8(6)
C14 C13 C12 121.7(6)
C13 C14 C15 118.8(6)
C14 C15 C16 119.1(7)
C11 C16 C15 124.3(8)
N3 C17 N4 108.8(5)
N3 C17 B1 127.8(5)
N4 C17 B1 123.3(5)
C19 C18 N3 110.9(6)
C18 C19 N4 106.3(6)
C1 N1 C3 111.3(6)
C1 N1 B1 124.7(5)
C3 N1 B1 123.5(5)
C6 N2 C8 108.5(5)
C6 N2 B1 125.7(5)
C8 N2 B1 125.8(6)
C17 N3 C18 105.8(5)
C17 N4 C19 108.2(6)
C17 N4 C20 127.1(6)
C19 N4 C20 124.6(6)
N2A B1A N1A 104.3(8)
N2A B1A C17A 109.3(11)
N1A B1A C17A 111.5(15)
N2A B1A C11A 107.8(12)
N1A B1A C11A 108.7(17)
C17A B1A C11A 114.6(8)
C16A C11A C12A 116.6(10)
C16A C11A B1A 117.8(9)
C12A C11A B1A 125.4(10)
C13A C12A C11A 119.7(10)
C12A C13A C14A 122.1(10)
C15A C14A C13A 118.7(9)
C16A C15A C14A 118.3(10)
C15A C16A C11A 124.4(11)
N3A C17A N4A 108.9(7)
N3A C17A B1A 127.1(8)
N4A C17A B1A 124.0(7)
C19A C18A N3A 110.7(8)
C18A C19A N4A 106.1(10)
C1 N1A C3 106.9(7)
C1 N1A B1A 127.1(9)
C3 N1A B1A 125.8(9)
C6 N2A C8 109.1(8)
C6 N2A B1A 125.9(9)
C8 N2A B1A 122.9(9)
C17A N3A C18A 106.1(7)
C17A N4A C19A 108.2(8)
C17A N4A C20A 127.3(11)
C19A N4A C20A 124.5(11)
C6 B2 C1 108.7(2)
C6 B2 C22 125.4(3)
C1 B2 C22 125.6(3)
N1 C1 O1 109.0(4)
N1A C1 O1 111.9(5)
N1 C1 B2 128.4(4)
N1A C1 B2 125.2(5)
O1 C1 B2 122.7(2)
O1 C2 C3 104.5(2)
N1 C3 C2 97.4(4)
N1A C3 C2 102.0(7)
N1 C3 C5 112.4(8)
N1A C3 C5 114.8(12)
C2 C3 C5 111.5(3)
N1 C3 C4 113.7(11)
N1A C3 C4 107.0(17)
C2 C3 C4 110.2(2)
C5 C3 C4 110.9(2)
N2A C6 O2 108.4(6)
N2 C6 O2 111.2(4)
N2A C6 B2 128.3(5)
N2 C6 B2 126.1(4)
O2 C6 B2 122.6(2)
O2 C7 C8 103.8(2)
N2A C8 C9 110.5(8)
N2 C8 C9 115.9(5)
N2A C8 C7 95.8(7)
N2 C8 C7 100.7(4)
C9 C8 C7 111.0(3)
N2A C8 C10 117.5(12)
N2 C8 C10 107.6(7)
C9 C8 C10 111.2(3)
C7 C8 C10 109.8(3)
C23 C22 C27 114.9(3)
C23 C22 B2 123.0(3)
C27 C22 B2 122.0(3)
C24 C23 C22 122.7(3)
C25 C24 C23 120.3(3)
C26 C25 C24 118.8(3)
C27 C26 C25 120.7(3)
C26 C27 C22 122.5(3)
O3 C28 C29 107.0(2)
O4 C29 C28 111.0(3)
O4 C30 C31 106.5(2)
O5 C31 C30 111.9(3)
O5 C32 C33 107.6(2)
O6 C33 C32 111.0(2)
O6 C34 C35 107.1(2)
O3 C35 C34 111.5(3)
O7 C36 C37 110.8(3)
O8 C37 C36 106.5(3)
O8 C38 C39 111.3(3)
O9 C39 C38 106.2(3)
O9 C40 C41 111.1(3)
O10 C41 C40 107.0(2)
O10 C42 C43 111.7(2)
O7 C43 C42 107.0(2)
O7 Li1 O9 108.75(19)
O7 Li1 O3 81.18(16)
O9 Li1 O3 145.2(2)
O7 Li1 O4 81.21(16)
O9 Li1 O4 141.7(2)
O3 Li1 O4 71.60(14)
O7 Li1 O6 143.8(2)
O9 Li1 O6 82.10(16)
O3 Li1 O6 72.33(14)
O4 Li1 O6 112.03(19)
O7 Li1 O5 142.7(2)
O9 Li1 O5 81.27(15)
O3 Li1 O5 111.47(19)
O4 Li1 O5 70.88(14)
O6 Li1 O5 71.82(14)
O7 Li1 O8 71.39(15)
O9 Li1 O8 71.71(15)
O3 Li1 O8 80.79(16)
O4 Li1 O8 143.6(2)
O6 Li1 O8 80.21(16)
O5 Li1 O8 143.4(2)
O7 Li1 O10 72.22(14)
O9 Li1 O10 70.10(14)
O3 Li1 O10 142.7(2)
O4 Li1 O10 78.79(15)
O6 Li1 O10 141.8(2)
O5 Li1 O10 78.32(15)
O8 Li1 O10 113.42(18)
C1 O1 C2 107.0(2)
C6 O2 C7 106.9(2)
C35 O3 C28 114.2(2)
C35 O3 Li1 109.3(2)
C28 O3 Li1 114.6(2)
C29 O4 C30 113.8(2)
C29 O4 Li1 109.6(2)
C30 O4 Li1 115.8(2)
C31 O5 C32 113.6(2)
C31 O5 Li1 109.6(2)
C32 O5 Li1 112.0(2)
C33 O6 C34 112.1(2)
C33 O6 Li1 110.1(2)
C34 O6 Li1 113.0(2)
C43 O7 C36 111.8(2)
C43 O7 Li1 116.5(2)
C36 O7 Li1 112.2(2)
C37 O8 C38 113.2(3)
C37 O8 Li1 113.4(2)
C38 O8 Li1 108.1(2)
C39 O9 C40 113.4(2)
C39 O9 Li1 114.4(2)
C40 O9 Li1 111.7(2)
C41 O10 C42 114.1(2)
C41 O10 Li1 113.7(2)
C42 O10 Li1 106.01(19)

loop_
_geom_bond_atom_site_label_1
_geom_bond_atom_site_label_2
_geom_bond_distance
O12 C48 1.393(7)
O12 C51 1.422(7)
C48 C49 1.460(8)
C49 C50 1.501(8)
C50 C51 1.395(8)
O12A C48A 1.415(15)
O12A C51A 1.418(14)
C48A C49A 1.478(16)
C49A C50A 1.524(17)
C50A C51A 1.474(15)
O11 C47 1.395(7)
O11 C44 1.417(6)
C44 C45 1.486(9)
C45 C46 1.541(11)
C46 C47 1.465(8)
O11A C44A 1.433(15)
O11A C47A 1.443(15)
C44A C45A 1.472(14)
C45A C46A 1.518(17)
C46A C47A 1.454(14)
O11B C44B 1.406(14)
O11B C47B 1.447(14)
C44B C45B 1.457(15)
C45B C46B 1.537(17)
C46B C47B 1.479(15)
B1 N1 1.567(8)
B1 N2 1.580(7)
B1 C17 1.625(8)
B1 C11 1.643(9)
C11 C16 1.383(12)
C11 C12 1.391(8)
C12 C13 1.404(8)
C13 C14 1.359(9)
C14 C15 1.369(8)
C15 C16 1.385(12)
C17 N3 1.351(6)
C17 N4 1.373(8)
C18 C19 1.338(9)
C18 N3 1.382(7)
C19 N4 1.374(8)
C20 N4 1.463(8)
N1 C1 1.335(8)
N1 C3 1.481(8)
N2 C6 1.354(7)
N2 C8 1.497(8)
B1A N2A 1.574(11)
B1A N1A 1.591(12)
B1A C17A 1.624(11)
B1A C11A 1.648(13)
C11A C16A 1.382(15)
C11A C12A 1.406(12)
C12A C13A 1.376(12)
C13A C14A 1.394(13)
C14A C15A 1.384(11)
C15A C16A 1.376(14)
C17A N3A 1.352(10)
C17A N4A 1.354(11)
C18A C19A 1.327(13)
C18A N3A 1.379(10)
C19A N4A 1.394(12)
C20A N4A 1.447(13)
N1A C1 1.379(11)
N1A C3 1.515(11)
N2A C6 1.351(11)
N2A C8 1.489(12)
B2 C6 1.498(4)
B2 C1 1.503(4)
B2 C22 1.571(4)
C1 O1 1.381(3)
C2 O1 1.445(3)
C2 C3 1.516(4)
C3 C5 1.522(4)
C3 C4 1.531(4)
C6 O2 1.386(3)
C7 O2 1.440(3)
C7 C8 1.524(4)
C8 C9 1.522(4)
C8 C10 1.530(5)
C22 C23 1.408(4)
C22 C27 1.425(4)
C23 C24 1.397(4)
C24 C25 1.390(5)
C25 C26 1.387(4)
C26 C27 1.384(4)
C28 O3 1.435(4)
C28 C29 1.491(5)
C29 O4 1.430(4)
C30 O4 1.431(4)
C30 C31 1.506(5)
C31 O5 1.426(4)
C32 O5 1.426(4)
C32 C33 1.498(5)
C33 O6 1.434(4)
C34 O6 1.435(3)
C34 C35 1.498(4)
C35 O3 1.430(4)
C36 O7 1.440(4)
C36 C37 1.495(5)
C37 O8 1.423(4)
C38 O8 1.434(4)
C38 C39 1.501(5)
C39 O9 1.426(4)
C40 O9 1.437(4)
C40 C41 1.495(4)
C41 O10 1.421(3)
C42 O10 1.435(4)
C42 C43 1.498(4)
C43 O7 1.418(4)
Li1 O7 2.247(5)
Li1 O9 2.326(5)
Li1 O3 2.338(5)
Li1 O4 2.366(5)
Li1 O6 2.368(5)
Li1 O5 2.388(5)
Li1 O8 2.414(5)
Li1 O10 2.457(5)
